data_1560156
loop_
_publ_author_name
'Wang, Chi-Hsien'
'Chen, Kai-Jen'
'Wu, Tsung-Huan'
'Chang, Hung-Kai'
'Tsuchido, Yoshitaka'
'Sei, Yoshihisa'
'Chen, Pei-Lin'
'Horie, Masaki'

_publ_section_title
;
 Ring rotation of ferrocene in interlocked molecules in single crystals
;
_journal_issue 11
_journal_name_full 'Chemical Science'
_journal_page_first 3871
_journal_page_last 3875
_journal_paper_doi 10.1039/D0SC06876D
_journal_volume 12
_journal_year 2021
_chemical_formula_moiety 'C19 H22 Fe N, F6 P, C28 H40 O10'
_chemical_formula_sum 'C47 H62 F6 Fe N O10 P'
_chemical_formula_weight 1001.79
_chemical_name_systematic '[N-(4-methylbenzyl)ammoniumethylferrocene hexafluorophosphate][dibenzo[30]crown-10 ether]'
_space_group_crystal_system triclinic
_space_group_IT_number 2
_space_group_name_Hall '-P 1'
_space_group_name_H-M_alt 'P -1'
_atom_sites_solution_hydrogens mixed
_atom_sites_solution_primary dual
_audit_creation_date 2019-09-03
_audit_creation_method
;
Olex2 1.3-ac4
(compiled 2019.04.23 svn.r3594 for Rigaku Oxford Diffraction, GUI svn.r5739)
;
_audit_update_record
;
2020-09-24 deposited with the CCDC.	2021-01-22 downloaded from the CCDC.
;
_cell_angle_alpha 83.024(2)
_cell_angle_beta 80.932(2)
_cell_angle_gamma 77.121(2)
_cell_formula_units_Z 2
_cell_length_a 11.3259(3)
_cell_length_b 11.3917(3)
_cell_length_c 19.3628(5)
_cell_measurement_reflns_used 19063
_cell_measurement_temperature 243(2)
_cell_measurement_theta_max 76.1150
_cell_measurement_theta_min 3.9700
_cell_volume 2395.24(11)
_computing_cell_refinement 'CrysAlisPro 1.171.40.54a (Rigaku OD, 2019)'
_computing_data_collection 'CrysAlisPro 1.171.40.54a (Rigaku OD, 2019)'
_computing_data_reduction 'CrysAlisPro 1.171.40.54a (Rigaku OD, 2019)'
_computing_molecular_graphics 'Olex2 (Dolomanov et al., 2009)'
_computing_publication_material 'Olex2 (Dolomanov et al., 2009)'
_computing_structure_refinement 'ShelXL (Sheldrick, 2015)'
_computing_structure_solution 'ShelXT (Sheldrick, 2015)'
_diffrn_ambient_temperature 243(2)
_diffrn_detector 'CCD plate'
_diffrn_detector_area_resol_mean 10.0000
_diffrn_detector_type HyPix
_diffrn_measured_fraction_theta_full 0.998
_diffrn_measured_fraction_theta_max 0.953
_diffrn_measurement_details
;
List of Runs (angles in degrees, time in seconds):

  # Type    Start    End  Width  t~exp~   \w     \q     \k     \f   Frames
#--------------------------------------------------------------------------
  1  \w   -119.00 -75.00   0.50    0.05    --  -46.57-139.00-106.00   88
  2  \w   -144.00-119.00   0.50    0.21    -- -102.00-139.00-106.00   50
  3  \w   -173.00 -91.00   0.50    0.21    -- -102.00 -45.00 -30.00  164
  4  \w   -118.00 -31.00   0.50    0.05    --  -46.57 -77.00  60.00  174
  5  \w    -23.00  29.00   0.50    0.05    --  -46.57  19.00 -30.00  104
  6  \w     70.00 119.00   0.50    0.05    --   46.57 139.00 -46.00   98
  7  \w     75.00 101.00   0.50    0.21    --  104.61 139.00 -46.00   52
  8  \w     32.00 117.00   0.50    0.05    --   46.57  57.00   0.00  170
  9  \w    101.00 126.00   0.50    0.21    --  104.61 130.00 139.00   50
 10  \w     92.00 176.00   0.50    0.21    --  104.61  45.00  30.00  168
 11  \w     92.00 164.00   0.50    0.21    --  104.61  45.00  60.00  144
 12  \w     73.00  99.00   0.50    0.21    --  104.61 -77.00  60.00   52
 13  \w     64.00  91.00   0.50    0.21    --  104.61-130.00  67.00   54
 14  \w     64.00 103.00   0.50    0.21    --  104.61 -94.00  30.00   78
 15  \w     59.00 101.00   0.50    0.05    --   46.57-139.00-106.00   84
 16  \w     53.00 119.00   0.50    0.21    --  104.61-139.00-106.00  132
 17  \w     78.00 103.00   0.50    0.21    --  104.61 -77.00-120.00   50
 18  \w     33.00  70.00   0.50    0.21    --  104.61 -77.00-120.00   74
 19  \w     33.00  64.00   0.50    0.21    --  104.61 -61.00-120.00   62
 20  \w     33.00 101.00   0.50    0.21    --  104.61 -94.00 -90.00  136
 21  \w     36.00 107.00   0.50    0.21    --  104.61-125.00  30.00  142
 22  \w     59.00  84.00   0.50    0.05    --   46.57-130.00  67.00   50
 23  \w     34.00  59.00   0.50    0.21    --  104.61 -77.00  60.00   50
 24  \w     41.00  70.00   0.50    0.21    --  104.61 -61.00  60.00   58
 25  \w     33.00  73.00   0.50    0.21    --  104.61 -61.00  90.00   80
 26  \w    -27.00  22.00   0.50    0.05    --   46.57 -19.00  60.00   98
 27  \w    -85.00 -60.00   0.50    0.05    --  -46.57 139.00 -46.00   50
 28  \w    -68.00 -42.00   0.50    0.21    -- -102.00  61.00   0.00   52
 29  \w    -69.00 -42.00   0.50    0.21    -- -102.00  61.00 -30.00   54
 30  \w    -68.00 -43.00   0.50    0.21    -- -102.00  61.00 -90.00   50
 31  \w    -59.00 -34.00   0.50    0.21    -- -102.00 107.00-126.94   50
 32  \w   -107.00 -70.00   0.50    0.21    -- -102.00 107.00-126.94   74
 33  \w   -122.00 -31.00   0.50    0.21    -- -102.00 139.00 -46.00  182
 34  \w    -98.00 -68.00   0.50    0.21    -- -102.00  77.00 120.00   60
 35  \w    -55.00 -30.00   0.50    0.21    -- -102.00  77.00 120.00   50
 36  \w    -80.00 -55.00   0.50    0.21    -- -102.00 130.00 139.00   50
 37  \w    -67.00 -33.00   0.50    0.05    --  -46.57 130.00 139.00   68
 38  \w   -108.00 -29.00   0.50    0.21    -- -102.00 109.00 134.13  158
 39  \w   -151.00-109.00   0.50    0.21    -- -102.00 -45.00 150.00   84
 40  \w   -105.00 -71.00   0.50    0.05    --  -46.57-130.00  67.00   68
 41  \w   -147.00-122.00   0.50    0.21    -- -102.00-130.00  67.00   50
 42  \w   -172.00 -99.00   0.50    0.21    -- -102.00 -30.00 -60.00  146
 43  \w   -175.00 -97.00   0.50    0.21    -- -102.00 -15.00-180.00  156
;
_diffrn_measurement_device 'four-circle diffractometer'
_diffrn_measurement_device_type 'XtaLAB Synergy R, DW system, HyPix'
_diffrn_measurement_method '\w scans'
_diffrn_orient_matrix_type 'CrysAlisPro convention (1999,Acta A55,543-557)'
_diffrn_orient_matrix_UB_11 -0.0612943000
_diffrn_orient_matrix_UB_12 -0.1097628000
_diffrn_orient_matrix_UB_13 0.0184622000
_diffrn_orient_matrix_UB_21 0.0095409000
_diffrn_orient_matrix_UB_22 -0.0158380000
_diffrn_orient_matrix_UB_23 -0.0787135000
_diffrn_orient_matrix_UB_31 0.1264186000
_diffrn_orient_matrix_UB_32 -0.0842741000
_diffrn_orient_matrix_UB_33 0.0027353000
_diffrn_radiation_monochromator mirror
_diffrn_radiation_probe x-ray
_diffrn_radiation_type 'Cu K\a'
_diffrn_radiation_wavelength 1.54184
_diffrn_reflns_av_R_equivalents 0.0326
_diffrn_reflns_av_unetI/netI 0.0317
_diffrn_reflns_Laue_measured_fraction_full 0.998
_diffrn_reflns_Laue_measured_fraction_max 0.953
_diffrn_reflns_limit_h_max 14
_diffrn_reflns_limit_h_min -12
_diffrn_reflns_limit_k_max 14
_diffrn_reflns_limit_k_min -14
_diffrn_reflns_limit_l_max 24
_diffrn_reflns_limit_l_min -23
_diffrn_reflns_number 33262
_diffrn_reflns_point_group_measured_fraction_full 0.998
_diffrn_reflns_point_group_measured_fraction_max 0.953
_diffrn_reflns_theta_full 67.684
_diffrn_reflns_theta_max 76.580
_diffrn_reflns_theta_min 3.997
_diffrn_source 'Rotating-anode X-ray tube'
_diffrn_source_type 'Rigaku (Cu) X-ray Source'
_exptl_absorpt_coefficient_mu 3.536
_exptl_absorpt_correction_T_max 1.00000
_exptl_absorpt_correction_T_min 0.62878
_exptl_absorpt_correction_type multi-scan
_exptl_absorpt_process_details
;
CrysAlisPro 1.171.40.54a (Rigaku Oxford Diffraction, 2019)
Empirical absorption correction using spherical harmonics,
 implemented in SCALE3 ABSPACK scaling algorithm.
;
_exptl_crystal_colour yellow
_exptl_crystal_density_diffrn 1.389
_exptl_crystal_description block
_exptl_crystal_F_000 1052
_exptl_crystal_recrystallization_method 'Re-crystallisation from solvent: acetone, CH2Cl2, diethylether'
_exptl_crystal_size_max 0.42
_exptl_crystal_size_mid 0.24
_exptl_crystal_size_min 0.06
_refine_diff_density_max 0.452
_refine_diff_density_min -0.495
_refine_diff_density_rms 0.048
_refine_ls_extinction_method none
_refine_ls_goodness_of_fit_ref 1.058
_refine_ls_hydrogen_treatment mixed
_refine_ls_matrix_type full
_refine_ls_number_parameters 612
_refine_ls_number_reflns 9609
_refine_ls_number_restraints 0
_refine_ls_restrained_S_all 1.058
_refine_ls_R_factor_all 0.0476
_refine_ls_R_factor_gt 0.0439
_refine_ls_shift/su_max 0.001
_refine_ls_shift/su_mean 0.000
_refine_ls_structure_factor_coef Fsqd
_refine_ls_weighting_details 'w=1/[\s^2^(Fo^2^)+(0.0604P)^2^+0.7846P] where P=(Fo^2^+2Fc^2^)/3'
_refine_ls_weighting_scheme calc
_refine_ls_wR_factor_gt 0.1161
_refine_ls_wR_factor_ref 0.1185
_reflns_Friedel_coverage 0.000
_reflns_number_gt 8740
_reflns_number_total 9609
_reflns_threshold_expression 'I > 2\s(I)'
_cod_data_source_file d0sc06876d3.cif
_cod_data_source_block 1pf6-a_243k
_cod_depositor_comments 'Adding full bibliography for 1560152--1560177.cif.'
_cod_database_code 1560156
_shelx_shelxl_version_number 2018/3
_chemical_oxdiff_formula FeCHONPF
_shelx_space_group_comment
;
The symmetry employed for this shelxl refinement is uniquely defined
by the following loop, which should always be used as a source of
symmetry information in preference to the above space-group names.
They are only intended as comments.
;
_diffrn_oxdiff_digest_frames
;
01f4f5956d43c94d8ecf62532d0d9c17350008809a2
;
_reflns_odcompleteness_completeness 99.94
_reflns_odcompleteness_iscentric 1
_reflns_odcompleteness_theta 66.97
_olex2_refinement_description
;
1. Fixed Uiso
 At 1.2 times of:
  All C(H) groups, All C(H,H) groups, All N(H,H) groups
 At 1.5 times of:
  All C(H,H,H) groups
2.a Secondary CH2 refined with riding coordinates:
 N1(H1A,H1B), C37(H37A,H37B), C36(H36A,H36B), C8(H8A,H8B), C44(H44A,H44B),
 C7(H7A,H7B), C35(H35A,H35B), C45(H45A,H45B), C23(H23A,H23B), C22(H22A,H22B),
 C21(H21A,H21B), C20(H20A,H20B), C46(H46A,H46B), C30(H30A,H30B), C47(H47A,H47B),
  C33(H33A,H33B), C32(H32A,H32B)
2.b Aromatic/amide H refined with riding coordinates:
 C42(H42), C6(H6), C10(H10), C39(H39), C5(H5), C2(H2), C41(H41), C3(H3),
 C28(H28), C13(H13), C11(H11), C14(H14), C18(H18), C17(H17), C40(H40), C16(H16),
  C12(H12), C15(H15), C27(H27), C25(H25), C26(H26)
2.c Idealised Me refined as rotating group:
 C19(H19A,H19B,H19C)
;
_olex2_submission_special_instructions 'No special instructions were received'
_oxdiff_exptl_absorpt_empirical_details
;
Empirical correction (ABSPACK) includes:
- Absorption correction using spherical harmonics
- Frame scaling
;
_oxdiff_exptl_absorpt_empirical_full_max 1.791
_oxdiff_exptl_absorpt_empirical_full_min 0.620

loop_
_space_group_symop_operation_xyz
'x, y, z'
'-x, -y, -z'

loop_
_atom_site_label
_atom_site_type_symbol
_atom_site_fract_x
_atom_site_fract_y
_atom_site_fract_z
_atom_site_U_iso_or_equiv
_atom_site_adp_type
_atom_site_occupancy
_atom_site_site_symmetry_order
_atom_site_calc_flag
_atom_site_refinement_flags_posn
_atom_site_refinement_flags_adp
_atom_site_refinement_flags_occupancy
_atom_site_disorder_assembly
_atom_site_disorder_group
Fe1 Fe 0.17111(3) 0.81273(3) 0.92017(2) 0.04129(10) Uani 1 1 d . . . . .
P1 P 0.91499(5) 0.20494(5) 0.78342(3) 0.04545(13) Uani 1 1 d . . . . .
O8 O 0.48536(12) 0.86220(12) 0.55904(7) 0.0413(3) Uani 1 1 d . . . . .
O9 O 0.40286(14) 0.99588(12) 0.66301(7) 0.0443(3) Uani 1 1 d . . . . .
O7 O 0.71836(13) 0.68816(13) 0.44353(7) 0.0458(3) Uani 1 1 d . . . . .
O3 O 0.51808(14) 0.46796(14) 0.83327(7) 0.0490(3) Uani 1 1 d . . . . .
O10 O 0.51957(15) 1.02830(12) 0.77969(8) 0.0473(3) Uani 1 1 d . . . . .
O2 O 0.64663(13) 0.60504(13) 0.89995(8) 0.0473(3) Uani 1 1 d . . . . .
N1 N 0.52411(13) 0.76823(14) 0.77976(8) 0.0343(3) Uani 1 1 d . . . . .
H1A H 0.529613 0.845324 0.777770 0.041 Uiso 1 1 calc R . . . .
H1B H 0.563110 0.728263 0.814786 0.041 Uiso 1 1 calc R . . . .
O1 O 0.66145(16) 0.85500(15) 0.86991(8) 0.0558(4) Uani 1 1 d . . . . .
F5 F 0.78238(14) 0.27795(16) 0.77140(9) 0.0781(5) Uani 1 1 d . . . . .
O4 O 0.46317(16) 0.47811(18) 0.70833(8) 0.0615(4) Uani 1 1 d . . . . .
F3 F 1.04808(15) 0.13357(16) 0.79493(11) 0.0852(5) Uani 1 1 d . . . . .
F1 F 0.92510(15) 0.29807(18) 0.83608(10) 0.0886(6) Uani 1 1 d . . . . .
O6 O 0.82420(17) 0.46897(15) 0.51987(10) 0.0633(4) Uani 1 1 d . . . . .
F6 F 0.90456(18) 0.11321(18) 0.73139(12) 0.0960(6) Uani 1 1 d . . . . .
F4 F 0.97421(19) 0.2829(2) 0.72015(10) 0.0975(6) Uani 1 1 d . . . . .
O5 O 0.63121(19) 0.34052(17) 0.59998(10) 0.0705(5) Uani 1 1 d . . . . .
F2 F 0.85502(19) 0.1282(2) 0.84722(10) 0.1035(7) Uani 1 1 d . . . . .
C1 C 0.72030(18) 0.72203(17) 0.70178(9) 0.0393(4) Uani 1 1 d . . . . .
C38 C 0.36434(17) 0.91737(17) 0.56350(10) 0.0382(4) Uani 1 1 d . . . . .
C9 C 0.33796(17) 0.81398(17) 0.86317(10) 0.0388(4) Uani 1 1 d . . . . .
C43 C 0.31918(18) 0.98837(16) 0.62014(10) 0.0393(4) Uani 1 1 d . . . . .
C37 C 0.53560(17) 0.79708(18) 0.49914(10) 0.0393(4) Uani 1 1 d . . . . .
H37A H 0.524723 0.849781 0.456331 0.047 Uiso 1 1 calc R . . . .
H37B H 0.495405 0.730369 0.498834 0.047 Uiso 1 1 calc R . . . .
C36 C 0.66920(18) 0.75059(18) 0.50412(10) 0.0395(4) Uani 1 1 d . . . . .
H36A H 0.709300 0.817077 0.505253 0.047 Uiso 1 1 calc R . . . .
H36B H 0.680278 0.696420 0.546361 0.047 Uiso 1 1 calc R . . . .
C8 C 0.39171(16) 0.76075(18) 0.79603(10) 0.0379(4) Uani 1 1 d . . . . .
H8A H 0.347801 0.804242 0.758381 0.045 Uiso 1 1 calc R . . . .
H8B H 0.384315 0.676938 0.799716 0.045 Uiso 1 1 calc R . . . .
C42 C 0.1977(2) 1.04630(19) 0.62925(12) 0.0484(5) Uani 1 1 d . . . . .
H42 H 0.167279 1.091860 0.667331 0.058 Uiso 1 1 calc R . . . .
C29 C 0.38110(19) 0.43986(17) 0.76021(12) 0.0451(4) Uani 1 1 d . . . . .
C6 C 0.8081(2) 0.61899(19) 0.71424(11) 0.0485(5) Uani 1 1 d . . . . .
H6 H 0.784673 0.545297 0.727095 0.058 Uiso 1 1 calc R . . . .
C44 C 0.3788(2) 1.10541(17) 0.69732(10) 0.0461(5) Uani 1 1 d . . . . .
H44A H 0.314822 1.103031 0.736843 0.055 Uiso 1 1 calc R . . . .
H44B H 0.351890 1.174450 0.664823 0.055 Uiso 1 1 calc R . . . .
C7 C 0.58714(18) 0.7182(2) 0.71240(10) 0.0434(4) Uani 1 1 d . . . . .
H7A H 0.548888 0.764833 0.673484 0.052 Uiso 1 1 calc R . . . .
H7B H 0.578312 0.635279 0.713098 0.052 Uiso 1 1 calc R . . . .
C10 C 0.35102(18) 0.7572(2) 0.93193(11) 0.0471(5) Uani 1 1 d . . . . .
H10 H 0.391516 0.678166 0.942697 0.057 Uiso 1 1 calc R . . . .
C39 C 0.28729(19) 0.9096(2) 0.51649(12) 0.0478(5) Uani 1 1 d . . . . .
H39 H 0.316953 0.863863 0.478421 0.057 Uiso 1 1 calc R . . . .
C5 C 0.9306(2) 0.6240(2) 0.70785(12) 0.0527(5) Uani 1 1 d . . . . .
H5 H 0.987839 0.553425 0.716686 0.063 Uiso 1 1 calc R . . . .
C4 C 0.96942(19) 0.7314(2) 0.68865(11) 0.0470(5) Uani 1 1 d . . . . .
C24 C 0.4134(2) 0.42975(19) 0.82784(12) 0.0478(5) Uani 1 1 d . . . . .
C35 C 0.84591(19) 0.6376(2) 0.43979(12) 0.0508(5) Uani 1 1 d . . . . .
H35A H 0.879143 0.668605 0.475364 0.061 Uiso 1 1 calc R . . . .
H35B H 0.886915 0.662176 0.394237 0.061 Uiso 1 1 calc R . . . .
C45 C 0.4936(2) 1.11665(18) 0.72210(12) 0.0520(5) Uani 1 1 d . . . . .
H45A H 0.560765 1.104739 0.684097 0.062 Uiso 1 1 calc R . . . .
H45B H 0.484378 1.197022 0.736753 0.062 Uiso 1 1 calc R . . . .
C23 C 0.5724(3) 0.4273(2) 0.89525(12) 0.0580(6) Uani 1 1 d . . . . .
H23A H 0.594765 0.339718 0.899770 0.070 Uiso 1 1 calc R . . . .
H23B H 0.514628 0.452845 0.935912 0.070 Uiso 1 1 calc R . . . .
C2 C 0.7591(2) 0.8290(2) 0.68087(14) 0.0591(6) Uani 1 1 d . . . . .
H2 H 0.702206 0.898968 0.670420 0.071 Uiso 1 1 calc R . . . .
C22 C 0.6834(2) 0.4789(2) 0.89188(13) 0.0580(6) Uani 1 1 d . . . . .
H22A H 0.730635 0.438832 0.928905 0.070 Uiso 1 1 calc R . . . .
H22B H 0.734279 0.466064 0.847104 0.070 Uiso 1 1 calc R . . . .
C21 C 0.7458(2) 0.6550(2) 0.91186(13) 0.0567(6) Uani 1 1 d . . . . .
H21A H 0.805454 0.654034 0.869948 0.068 Uiso 1 1 calc R . . . .
H21B H 0.785760 0.607314 0.949909 0.068 Uiso 1 1 calc R . . . .
C41 C 0.1210(2) 1.0370(2) 0.58208(14) 0.0567(6) Uani 1 1 d . . . . .
H41 H 0.039276 1.076308 0.588507 0.068 Uiso 1 1 calc R . . . .
C20 C 0.6970(2) 0.7815(2) 0.93016(12) 0.0559(6) Uani 1 1 d . . . . .
H20A H 0.627336 0.783923 0.966597 0.067 Uiso 1 1 calc R . . . .
H20B H 0.759302 0.811226 0.947857 0.067 Uiso 1 1 calc R . . . .
C34 C 0.8701(2) 0.5036(2) 0.45050(14) 0.0572(6) Uani 1 1 d . . . . .
C3 C 0.8812(2) 0.8339(2) 0.67517(15) 0.0626(6) Uani 1 1 d . . . . .
H3 H 0.904577 0.907601 0.662028 0.075 Uiso 1 1 calc R . . . .
C28 C 0.2736(2) 0.4098(2) 0.75062(16) 0.0620(6) Uani 1 1 d . . . . .
H28 H 0.250813 0.419078 0.705862 0.074 Uiso 1 1 calc R . . . .
C13 C 0.2717(2) 0.9341(2) 0.87083(14) 0.0573(6) Uani 1 1 d . . . . .
H13 H 0.249626 0.992667 0.834678 0.069 Uiso 1 1 calc R . . . .
C11 C 0.2921(2) 0.8410(3) 0.98133(13) 0.0631(7) Uani 1 1 d . . . . .
H11 H 0.286058 0.826580 1.029946 0.076 Uiso 1 1 calc R . . . .
C14 C 0.0814(2) 0.7045(3) 0.88038(15) 0.0639(6) Uani 1 1 d . . . . .
H14 H 0.115248 0.651307 0.846248 0.077 Uiso 1 1 calc R . . . .
C18 C 0.0235(2) 0.8264(3) 0.86877(13) 0.0600(6) Uani 1 1 d . . . . .
H18 H 0.011168 0.867476 0.825122 0.072 Uiso 1 1 calc R . . . .
C17 C -0.0128(2) 0.8763(3) 0.93346(14) 0.0646(7) Uani 1 1 d . . . . .
H17 H -0.051644 0.955886 0.939986 0.078 Uiso 1 1 calc R . . . .
C40 C 0.1656(2) 0.9697(2) 0.52566(14) 0.0576(6) Uani 1 1 d . . . . .
H40 H 0.114225 0.964350 0.493644 0.069 Uiso 1 1 calc R . . . .
C16 C 0.0200(2) 0.7845(3) 0.98675(14) 0.0705(8) Uani 1 1 d . . . . .
H16 H 0.005948 0.792376 1.034770 0.085 Uiso 1 1 calc R . . . .
C46 C 0.6115(3) 1.0544(2) 0.81520(16) 0.0727(8) Uani 1 1 d . . . . .
H46A H 0.592223 1.139229 0.823680 0.087 Uiso 1 1 calc R . . . .
H46B H 0.690392 1.037794 0.786284 0.087 Uiso 1 1 calc R . . . .
C19 C 1.1022(2) 0.7383(3) 0.68268(14) 0.0628(6) Uani 1 1 d . . . . .
H19A H 1.147843 0.663079 0.701591 0.094 Uiso 1 1 calc GR . . . .
H19B H 1.109491 0.802591 0.708465 0.094 Uiso 1 1 calc GR . . . .
H19C H 1.133662 0.753595 0.634190 0.094 Uiso 1 1 calc GR . . . .
C30 C 0.4485(3) 0.4787(3) 0.63641(13) 0.0678(7) Uani 1 1 d . . . . .
H30A H 0.397007 0.554360 0.620936 0.081 Uiso 1 1 calc R . . . .
H30B H 0.410327 0.413016 0.630510 0.081 Uiso 1 1 calc R . . . .
C31 C 0.5729(3) 0.4639(3) 0.59416(14) 0.0703(8) Uani 1 1 d . . . . .
C47 C 0.6161(3) 0.9778(2) 0.88324(15) 0.0722(8) Uani 1 1 d . . . . .
H47A H 0.668869 1.002953 0.910876 0.087 Uiso 1 1 calc R . . . .
H47B H 0.534845 0.987116 0.909693 0.087 Uiso 1 1 calc R . . . .
C12 C 0.2451(2) 0.9484(3) 0.94399(16) 0.0695(8) Uani 1 1 d . . . . .
H12 H 0.202776 1.018843 0.963680 0.083 Uiso 1 1 calc R . . . .
C15 C 0.0785(3) 0.6780(3) 0.95402(17) 0.0767(9) Uani 1 1 d . . . . .
H15 H 0.109519 0.603521 0.976908 0.092 Uiso 1 1 calc R . . . .
C33 C 0.8287(3) 0.3428(2) 0.5316(2) 0.0824(10) Uani 1 1 d . . . . .
H33A H 0.912894 0.299318 0.530352 0.099 Uiso 1 1 calc R . . . .
H33B H 0.793423 0.316551 0.495178 0.099 Uiso 1 1 calc R . . . .
C32 C 0.7590(3) 0.3167(3) 0.60126(18) 0.0863(10) Uani 1 1 d . . . . .
H32A H 0.786394 0.232441 0.617385 0.104 Uiso 1 1 calc R . . . .
H32B H 0.776458 0.365507 0.634615 0.104 Uiso 1 1 calc R . . . .
C27 C 0.1999(3) 0.3663(3) 0.8068(2) 0.0864(10) Uani 1 1 d . . . . .
H27 H 0.127815 0.345996 0.799894 0.104 Uiso 1 1 calc R . . . .
C25 C 0.3392(3) 0.3843(3) 0.88334(17) 0.0838(9) Uani 1 1 d . . . . .
H25 H 0.360646 0.374611 0.928417 0.101 Uiso 1 1 calc R . . . .
C26 C 0.2324(4) 0.3531(4) 0.8721(2) 0.1069(13) Uani 1 1 d . . . . .
H26 H 0.182752 0.322740 0.909813 0.128 Uiso 1 1 calc R . . . .
H34A H 0.961(3) 0.468(2) 0.4403(14) 0.061(7) Uiso 1 1 d . . . . .
H34B H 0.828(3) 0.474(3) 0.4173(16) 0.071(8) Uiso 1 1 d . . . . .
H31A H 0.619(3) 0.514(3) 0.6129(17) 0.081(9) Uiso 1 1 d . . . . .
H31B H 0.565(3) 0.493(3) 0.5466(19) 0.083(10) Uiso 1 1 d . . . . .

loop_
_atom_site_aniso_label
_atom_site_aniso_U_11
_atom_site_aniso_U_22
_atom_site_aniso_U_33
_atom_site_aniso_U_23
_atom_site_aniso_U_13
_atom_site_aniso_U_12
Fe1 0.03313(16) 0.04858(18) 0.03908(17) -0.00383(13) 0.00046(12) -0.00578(12)
P1 0.0406(3) 0.0472(3) 0.0461(3) -0.0071(2) -0.0023(2) -0.0051(2)
O8 0.0387(7) 0.0470(7) 0.0374(7) -0.0130(6) -0.0046(5) -0.0024(6)
O9 0.0552(8) 0.0356(6) 0.0406(7) -0.0108(5) -0.0090(6) -0.0008(6)
O7 0.0406(7) 0.0517(8) 0.0421(7) -0.0147(6) -0.0045(6) 0.0012(6)
O3 0.0519(8) 0.0567(8) 0.0403(7) 0.0018(6) -0.0119(6) -0.0149(7)
O10 0.0661(9) 0.0381(7) 0.0454(8) -0.0019(6) -0.0186(7) -0.0204(6)
O2 0.0394(7) 0.0494(8) 0.0544(8) -0.0119(6) -0.0156(6) -0.0015(6)
N1 0.0341(7) 0.0370(7) 0.0330(7) -0.0095(6) -0.0028(6) -0.0077(6)
O1 0.0692(10) 0.0644(9) 0.0443(8) -0.0042(7) -0.0217(7) -0.0265(8)
F5 0.0529(8) 0.0895(11) 0.0896(11) -0.0223(9) -0.0211(8) 0.0056(8)
O4 0.0686(10) 0.0880(12) 0.0409(8) -0.0108(8) -0.0076(7) -0.0405(9)
F3 0.0545(9) 0.0816(11) 0.1115(14) -0.0121(10) -0.0199(9) 0.0107(8)
F1 0.0606(9) 0.1106(14) 0.1034(13) -0.0613(11) -0.0107(9) -0.0088(9)
O6 0.0686(11) 0.0478(9) 0.0771(12) -0.0013(8) -0.0169(9) -0.0168(8)
F6 0.0889(12) 0.0959(13) 0.1136(15) -0.0626(12) -0.0055(10) -0.0179(10)
F4 0.0985(14) 0.1113(15) 0.0818(12) 0.0275(11) -0.0043(10) -0.0447(11)
O5 0.0870(13) 0.0607(10) 0.0709(11) -0.0162(9) -0.0019(10) -0.0311(9)
F2 0.0933(13) 0.1409(18) 0.0771(12) 0.0318(12) -0.0062(10) -0.0517(13)
C1 0.0434(10) 0.0427(9) 0.0301(9) -0.0088(7) 0.0033(7) -0.0084(8)
C38 0.0384(9) 0.0354(9) 0.0405(10) -0.0038(7) -0.0022(7) -0.0087(7)
C9 0.0335(9) 0.0398(9) 0.0425(10) -0.0075(8) 0.0004(7) -0.0083(7)
C43 0.0438(10) 0.0338(9) 0.0386(9) -0.0019(7) -0.0013(7) -0.0083(7)
C37 0.0414(10) 0.0423(9) 0.0345(9) -0.0099(7) -0.0021(7) -0.0081(8)
C36 0.0430(10) 0.0417(9) 0.0335(9) -0.0066(7) -0.0037(7) -0.0076(8)
C8 0.0341(9) 0.0442(10) 0.0370(9) -0.0058(7) -0.0039(7) -0.0113(7)
C42 0.0460(11) 0.0423(10) 0.0523(12) -0.0079(9) 0.0051(9) -0.0054(9)
C29 0.0438(11) 0.0358(9) 0.0564(12) -0.0078(8) -0.0061(9) -0.0084(8)
C6 0.0530(12) 0.0384(10) 0.0496(11) -0.0055(8) 0.0058(9) -0.0080(9)
C44 0.0667(13) 0.0323(9) 0.0352(10) -0.0058(7) -0.0052(9) -0.0015(9)
C7 0.0459(11) 0.0546(11) 0.0312(9) -0.0137(8) -0.0002(8) -0.0118(9)
C10 0.0375(10) 0.0611(13) 0.0414(10) -0.0095(9) -0.0051(8) -0.0049(9)
C39 0.0420(11) 0.0527(11) 0.0518(12) -0.0137(9) -0.0064(9) -0.0112(9)
C5 0.0470(12) 0.0474(11) 0.0547(12) -0.0019(9) 0.0034(9) 0.0004(9)
C4 0.0441(11) 0.0564(12) 0.0389(10) -0.0116(9) 0.0050(8) -0.0106(9)
C24 0.0479(11) 0.0411(10) 0.0536(12) -0.0007(9) -0.0032(9) -0.0121(9)
C35 0.0372(10) 0.0586(12) 0.0520(12) -0.0062(10) 0.0012(9) -0.0045(9)
C45 0.0764(15) 0.0332(9) 0.0483(12) -0.0015(8) -0.0099(10) -0.0159(10)
C23 0.0852(17) 0.0425(11) 0.0473(12) -0.0007(9) -0.0251(11) -0.0056(11)
C2 0.0478(12) 0.0418(11) 0.0781(16) 0.0035(11) 0.0056(11) -0.0038(9)
C22 0.0613(14) 0.0520(12) 0.0580(13) -0.0143(10) -0.0271(11) 0.0123(10)
C21 0.0413(11) 0.0771(16) 0.0559(13) -0.0077(11) -0.0195(10) -0.0110(10)
C41 0.0368(11) 0.0537(12) 0.0768(16) -0.0108(11) -0.0023(10) -0.0049(9)
C20 0.0614(13) 0.0716(15) 0.0456(12) -0.0059(10) -0.0222(10) -0.0261(11)
C34 0.0493(13) 0.0575(13) 0.0632(14) -0.0161(11) -0.0122(11) 0.0013(10)
C3 0.0522(13) 0.0432(11) 0.0873(18) -0.0034(11) 0.0107(12) -0.0143(10)
C28 0.0493(13) 0.0491(12) 0.0925(19) -0.0113(12) -0.0174(12) -0.0124(10)
C13 0.0486(12) 0.0408(11) 0.0739(15) -0.0062(10) 0.0146(11) -0.0067(9)
C11 0.0515(13) 0.094(2) 0.0499(13) -0.0305(13) 0.0013(10) -0.0202(13)
C14 0.0563(14) 0.0759(17) 0.0672(16) -0.0122(13) -0.0092(11) -0.0260(12)
C18 0.0429(12) 0.0854(18) 0.0502(13) -0.0025(12) -0.0088(9) -0.0105(11)
C17 0.0338(11) 0.0934(19) 0.0601(14) -0.0095(13) -0.0001(9) -0.0024(11)
C40 0.0420(11) 0.0634(14) 0.0725(15) -0.0130(12) -0.0140(10) -0.0134(10)
C16 0.0522(14) 0.115(2) 0.0469(13) 0.0004(14) 0.0064(10) -0.0362(15)
C46 0.103(2) 0.0600(14) 0.0765(18) -0.0007(13) -0.0426(16) -0.0444(15)
C19 0.0477(13) 0.0794(17) 0.0595(14) -0.0141(12) 0.0055(10) -0.0145(12)
C30 0.0891(19) 0.0721(16) 0.0512(14) -0.0080(12) -0.0250(13) -0.0236(14)
C31 0.109(2) 0.0640(15) 0.0436(13) -0.0035(11) -0.0063(14) -0.0335(16)
C47 0.110(2) 0.0610(14) 0.0629(15) -0.0127(12) -0.0414(15) -0.0295(15)
C12 0.0594(15) 0.0658(15) 0.0851(19) -0.0420(15) 0.0221(13) -0.0199(12)
C15 0.0666(17) 0.0811(19) 0.089(2) 0.0283(16) -0.0241(15) -0.0400(15)
C33 0.0577(15) 0.0492(14) 0.141(3) 0.0101(16) -0.0266(17) -0.0125(12)
C32 0.116(3) 0.0684(17) 0.092(2) 0.0219(16) -0.062(2) -0.0372(17)
C27 0.0592(16) 0.0782(19) 0.129(3) -0.0107(19) -0.0031(18) -0.0355(15)
C25 0.092(2) 0.094(2) 0.0666(18) 0.0143(16) 0.0022(15) -0.0444(18)
C26 0.095(3) 0.117(3) 0.114(3) 0.013(2) 0.015(2) -0.065(2)

loop_
_atom_type_symbol
_atom_type_description
_atom_type_scat_dispersion_real
_atom_type_scat_dispersion_imag
_atom_type_scat_source
C C 0.0181 0.0091 'International Tables Vol C Tables 4.2.6.8 and 6.1.1.4'
H H 0.0000 0.0000 'International Tables Vol C Tables 4.2.6.8 and 6.1.1.4'
F F 0.0727 0.0534 'International Tables Vol C Tables 4.2.6.8 and 6.1.1.4'
Fe Fe -1.1336 3.1974 'International Tables Vol C Tables 4.2.6.8 and 6.1.1.4'
N N 0.0311 0.0180 'International Tables Vol C Tables 4.2.6.8 and 6.1.1.4'
O O 0.0492 0.0322 'International Tables Vol C Tables 4.2.6.8 and 6.1.1.4'
P P 0.2955 0.4335 'International Tables Vol C Tables 4.2.6.8 and 6.1.1.4'

loop_
_geom_angle_atom_site_label_1
_geom_angle_atom_site_label_2
_geom_angle_atom_site_label_3
_geom_angle
_geom_angle_site_symmetry_1
_geom_angle_site_symmetry_3
_geom_angle_publ_flag
C9 Fe1 C13 40.78(8) . . ?
C9 Fe1 C11 68.88(9) . . ?
C9 Fe1 C14 111.11(10) . . ?
C9 Fe1 C18 119.15(9) . . ?
C9 Fe1 C16 169.72(11) . . ?
C9 Fe1 C12 68.33(9) . . ?
C9 Fe1 C15 132.41(12) . . ?
C10 Fe1 C9 40.92(8) . . ?
C10 Fe1 C13 68.20(10) . . ?
C10 Fe1 C11 40.65(9) . . ?
C10 Fe1 C14 120.97(11) . . ?
C10 Fe1 C18 153.52(10) . . ?
C10 Fe1 C16 129.77(10) . . ?
C10 Fe1 C12 67.30(11) . . ?
C10 Fe1 C15 111.04(11) . . ?
C13 Fe1 C11 68.25(12) . . ?
C13 Fe1 C14 130.76(11) . . ?
C13 Fe1 C18 108.54(11) . . ?
C13 Fe1 C12 40.78(11) . . ?
C14 Fe1 C11 152.63(12) . . ?
C18 Fe1 C11 164.74(11) . . ?
C18 Fe1 C14 40.17(11) . . ?
C17 Fe1 C9 149.64(10) . . ?
C17 Fe1 C10 165.95(10) . . ?
C17 Fe1 C13 115.06(11) . . ?
C17 Fe1 C11 126.33(11) . . ?
C17 Fe1 C14 68.26(12) . . ?
C17 Fe1 C18 40.24(10) . . ?
C17 Fe1 C16 40.49(12) . . ?
C17 Fe1 C12 105.63(12) . . ?
C17 Fe1 C15 68.17(13) . . ?
C16 Fe1 C13 147.25(12) . . ?
C16 Fe1 C11 106.45(11) . . ?
C16 Fe1 C14 68.54(12) . . ?
C16 Fe1 C18 67.69(11) . . ?
C16 Fe1 C12 114.36(12) . . ?
C12 Fe1 C11 39.59(13) . . ?
C12 Fe1 C14 167.63(13) . . ?
C12 Fe1 C18 128.45(13) . . ?
C15 Fe1 C13 170.34(13) . . ?
C15 Fe1 C11 117.92(12) . . ?
C15 Fe1 C14 40.66(12) . . ?
C15 Fe1 C18 67.56(11) . . ?
C15 Fe1 C16 40.75(13) . . ?
C15 Fe1 C12 148.59(13) . . ?
F5 P1 F1 90.76(9) . . ?
F3 P1 F5 179.23(12) . . ?
F3 P1 F1 88.92(10) . . ?
F6 P1 F5 89.05(10) . . ?
F6 P1 F3 91.27(11) . . ?
F6 P1 F1 179.81(12) . . ?
F6 P1 F4 89.77(13) . . ?
F6 P1 F2 90.81(13) . . ?
F4 P1 F5 90.91(11) . . ?
F4 P1 F3 88.39(11) . . ?
F4 P1 F1 90.24(12) . . ?
F4 P1 F2 179.33(14) . . ?
F2 P1 F5 88.75(11) . . ?
F2 P1 F3 91.95(11) . . ?
F2 P1 F1 89.18(13) . . ?
C38 O8 C37 116.75(14) . . ?
C43 O9 C44 115.60(15) . . ?
C36 O7 C35 113.73(16) . . ?
C24 O3 C23 117.02(18) . . ?
C45 O10 C46 110.88(17) . . ?
C22 O2 C21 111.85(17) . . ?
H1A N1 H1B 107.6 . . ?
C8 N1 H1A 108.7 . . ?
C8 N1 H1B 108.7 . . ?
C7 N1 H1A 108.7 . . ?
C7 N1 H1B 108.7 . . ?
C7 N1 C8 114.16(14) . . ?
C20 O1 C47 112.42(18) . . ?
C29 O4 C30 120.41(19) . . ?
C34 O6 C33 112.3(2) . . ?
C31 O5 C32 115.7(2) . . ?
C6 C1 C7 121.07(19) . . ?
C2 C1 C6 117.8(2) . . ?
C2 C1 C7 121.15(19) . . ?
O8 C38 C43 115.71(17) . . ?
O8 C38 C39 124.94(17) . . ?
C39 C38 C43 119.34(18) . . ?
C8 C9 Fe1 129.18(14) . . ?
C10 C9 Fe1 69.54(11) . . ?
C10 C9 C8 126.45(18) . . ?
C13 C9 Fe1 69.78(12) . . ?
C13 C9 C8 126.42(19) . . ?
C13 C9 C10 106.98(19) . . ?
O9 C43 C38 115.93(17) . . ?
O9 C43 C42 124.36(18) . . ?
C42 C43 C38 119.71(19) . . ?
O8 C37 H37A 110.3 . . ?
O8 C37 H37B 110.3 . . ?
O8 C37 C36 106.91(15) . . ?
H37A C37 H37B 108.6 . . ?
C36 C37 H37A 110.3 . . ?
C36 C37 H37B 110.3 . . ?
O7 C36 C37 106.25(15) . . ?
O7 C36 H36A 110.5 . . ?
O7 C36 H36B 110.5 . . ?
C37 C36 H36A 110.5 . . ?
C37 C36 H36B 110.5 . . ?
H36A C36 H36B 108.7 . . ?
N1 C8 H8A 109.7 . . ?
N1 C8 H8B 109.7 . . ?
C9 C8 N1 109.69(15) . . ?
C9 C8 H8A 109.7 . . ?
C9 C8 H8B 109.7 . . ?
H8A C8 H8B 108.2 . . ?
C43 C42 H42 119.8 . . ?
C43 C42 C41 120.4(2) . . ?
C41 C42 H42 119.8 . . ?
O4 C29 C24 114.79(19) . . ?
O4 C29 C28 125.4(2) . . ?
C28 C29 C24 119.8(2) . . ?
C1 C6 H6 119.5 . . ?
C1 C6 C5 120.9(2) . . ?
C5 C6 H6 119.5 . . ?
O9 C44 H44A 110.0 . . ?
O9 C44 H44B 110.0 . . ?
O9 C44 C45 108.43(17) . . ?
H44A C44 H44B 108.4 . . ?
C45 C44 H44A 110.0 . . ?
C45 C44 H44B 110.0 . . ?
N1 C7 C1 111.14(15) . . ?
N1 C7 H7A 109.4 . . ?
N1 C7 H7B 109.4 . . ?
C1 C7 H7A 109.4 . . ?
C1 C7 H7B 109.4 . . ?
H7A C7 H7B 108.0 . . ?
Fe1 C10 H10 126.3 . . ?
C9 C10 Fe1 69.54(11) . . ?
C9 C10 H10 125.6 . . ?
C11 C10 Fe1 70.08(13) . . ?
C11 C10 C9 108.7(2) . . ?
C11 C10 H10 125.6 . . ?
C38 C39 H39 119.8 . . ?
C38 C39 C40 120.4(2) . . ?
C40 C39 H39 119.8 . . ?
C6 C5 H5 119.3 . . ?
C4 C5 C6 121.4(2) . . ?
C4 C5 H5 119.3 . . ?
C5 C4 C3 117.3(2) . . ?
C5 C4 C19 121.9(2) . . ?
C3 C4 C19 120.7(2) . . ?
O3 C24 C29 116.09(19) . . ?
O3 C24 C25 125.1(2) . . ?
C25 C24 C29 118.8(2) . . ?
O7 C35 H35A 109.3 . . ?
O7 C35 H35B 109.3 . . ?
O7 C35 C34 111.55(19) . . ?
H35A C35 H35B 108.0 . . ?
C34 C35 H35A 109.3 . . ?
C34 C35 H35B 109.3 . . ?
O10 C45 C44 109.62(17) . . ?
O10 C45 H45A 109.7 . . ?
O10 C45 H45B 109.7 . . ?
C44 C45 H45A 109.7 . . ?
C44 C45 H45B 109.7 . . ?
H45A C45 H45B 108.2 . . ?
O3 C23 H23A 109.8 . . ?
O3 C23 H23B 109.8 . . ?
O3 C23 C22 109.2(2) . . ?
H23A C23 H23B 108.3 . . ?
C22 C23 H23A 109.8 . . ?
C22 C23 H23B 109.8 . . ?
C1 C2 H2 119.4 . . ?
C1 C2 C3 121.2(2) . . ?
C3 C2 H2 119.4 . . ?
O2 C22 C23 109.05(19) . . ?
O2 C22 H22A 109.9 . . ?
O2 C22 H22B 109.9 . . ?
C23 C22 H22A 109.9 . . ?
C23 C22 H22B 109.9 . . ?
H22A C22 H22B 108.3 . . ?
O2 C21 H21A 110.0 . . ?
O2 C21 H21B 110.0 . . ?
O2 C21 C20 108.64(18) . . ?
H21A C21 H21B 108.3 . . ?
C20 C21 H21A 110.0 . . ?
C20 C21 H21B 110.0 . . ?
C42 C41 H41 120.0 . . ?
C40 C41 C42 120.0(2) . . ?
C40 C41 H41 120.0 . . ?
O1 C20 C21 109.35(19) . . ?
O1 C20 H20A 109.8 . . ?
O1 C20 H20B 109.8 . . ?
C21 C20 H20A 109.8 . . ?
C21 C20 H20B 109.8 . . ?
H20A C20 H20B 108.3 . . ?
O6 C34 C35 108.84(19) . . ?
O6 C34 H34A 110.7(15) . . ?
O6 C34 H34B 109.9(18) . . ?
C35 C34 H34A 111.1(15) . . ?
C35 C34 H34B 108.1(17) . . ?
H34A C34 H34B 108(2) . . ?
C4 C3 H3 119.3 . . ?
C2 C3 C4 121.3(2) . . ?
C2 C3 H3 119.3 . . ?
C29 C28 H28 119.8 . . ?
C27 C28 C29 120.5(3) . . ?
C27 C28 H28 119.8 . . ?
Fe1 C13 H13 126.1 . . ?
C9 C13 Fe1 69.44(12) . . ?
C9 C13 H13 126.3 . . ?
C9 C13 C12 107.4(2) . . ?
C12 C13 Fe1 69.75(14) . . ?
C12 C13 H13 126.3 . . ?
Fe1 C11 H11 125.9 . . ?
C10 C11 Fe1 69.27(13) . . ?
C10 C11 H11 126.3 . . ?
C12 C11 Fe1 70.11(16) . . ?
C12 C11 C10 107.5(2) . . ?
C12 C11 H11 126.3 . . ?
Fe1 C14 H14 125.8 . . ?
C18 C14 Fe1 69.90(15) . . ?
C18 C14 H14 126.5 . . ?
C18 C14 C15 107.0(3) . . ?
C15 C14 Fe1 69.31(15) . . ?
C15 C14 H14 126.5 . . ?
Fe1 C18 H18 126.8 . . ?
C14 C18 Fe1 69.92(14) . . ?
C14 C18 H18 125.4 . . ?
C17 C18 Fe1 69.42(14) . . ?
C17 C18 C14 109.2(2) . . ?
C17 C18 H18 125.4 . . ?
Fe1 C17 H17 125.4 . . ?
C18 C17 Fe1 70.34(13) . . ?
C18 C17 H17 126.0 . . ?
C18 C17 C16 107.9(3) . . ?
C16 C17 Fe1 69.85(14) . . ?
C16 C17 H17 126.0 . . ?
C39 C40 H40 120.0 . . ?
C41 C40 C39 120.1(2) . . ?
C41 C40 H40 120.0 . . ?
Fe1 C16 H16 126.1 . . ?
C17 C16 Fe1 69.66(13) . . ?
C17 C16 H16 126.2 . . ?
C17 C16 C15 107.6(2) . . ?
C15 C16 Fe1 69.64(15) . . ?
C15 C16 H16 126.2 . . ?
O10 C46 H46A 109.9 . . ?
O10 C46 H46B 109.9 . . ?
O10 C46 C47 109.0(2) . . ?
H46A C46 H46B 108.3 . . ?
C47 C46 H46A 109.9 . . ?
C47 C46 H46B 109.9 . . ?
C4 C19 H19A 109.5 . . ?
C4 C19 H19B 109.5 . . ?
C4 C19 H19C 109.5 . . ?
H19A C19 H19B 109.5 . . ?
H19A C19 H19C 109.5 . . ?
H19B C19 H19C 109.5 . . ?
O4 C30 H30A 110.2 . . ?
O4 C30 H30B 110.2 . . ?
O4 C30 C31 107.8(2) . . ?
H30A C30 H30B 108.5 . . ?
C31 C30 H30A 110.2 . . ?
C31 C30 H30B 110.2 . . ?
O5 C31 C30 108.9(2) . . ?
O5 C31 H31A 111.4(19) . . ?
O5 C31 H31B 112(2) . . ?
C30 C31 H31A 107.7(19) . . ?
C30 C31 H31B 109(2) . . ?
H31A C31 H31B 108(3) . . ?
O1 C47 C46 109.3(2) . . ?
O1 C47 H47A 109.8 . . ?
O1 C47 H47B 109.8 . . ?
C46 C47 H47A 109.8 . . ?
C46 C47 H47B 109.8 . . ?
H47A C47 H47B 108.3 . . ?
Fe1 C12 H12 126.5 . . ?
C13 C12 Fe1 69.46(14) . . ?
C13 C12 H12 125.3 . . ?
C11 C12 Fe1 70.30(15) . . ?
C11 C12 C13 109.4(2) . . ?
C11 C12 H12 125.3 . . ?
Fe1 C15 H15 126.1 . . ?
C14 C15 Fe1 70.03(15) . . ?
C14 C15 H15 125.9 . . ?
C16 C15 Fe1 69.62(16) . . ?
C16 C15 C14 108.3(3) . . ?
C16 C15 H15 125.9 . . ?
O6 C33 H33A 109.9 . . ?
O6 C33 H33B 109.9 . . ?
O6 C33 C32 108.9(3) . . ?
H33A C33 H33B 108.3 . . ?
C32 C33 H33A 109.9 . . ?
C32 C33 H33B 109.9 . . ?
O5 C32 C33 112.9(2) . . ?
O5 C32 H32A 109.0 . . ?
O5 C32 H32B 109.0 . . ?
C33 C32 H32A 109.0 . . ?
C33 C32 H32B 109.0 . . ?
H32A C32 H32B 107.8 . . ?
C28 C27 H27 120.0 . . ?
C26 C27 C28 120.0(3) . . ?
C26 C27 H27 120.0 . . ?
C24 C25 H25 119.9 . . ?
C24 C25 C26 120.2(3) . . ?
C26 C25 H25 119.9 . . ?
C27 C26 C25 120.7(3) . . ?
C27 C26 H26 119.7 . . ?
C25 C26 H26 119.7 . . ?

loop_
_geom_bond_atom_site_label_1
_geom_bond_atom_site_label_2
_geom_bond_distance
_geom_bond_site_symmetry_2
_geom_bond_publ_flag
Fe1 C9 2.0347(19) . ?
Fe1 C10 2.035(2) . ?
Fe1 C13 2.039(2) . ?
Fe1 C11 2.046(2) . ?
Fe1 C14 2.045(3) . ?
Fe1 C18 2.045(2) . ?
Fe1 C17 2.033(2) . ?
Fe1 C16 2.035(2) . ?
Fe1 C12 2.043(3) . ?
Fe1 C15 2.035(3) . ?
P1 F5 1.5836(15) . ?
P1 F3 1.5806(16) . ?
P1 F1 1.5911(17) . ?
P1 F6 1.5713(17) . ?
P1 F4 1.5757(18) . ?
P1 F2 1.5775(18) . ?
O8 C38 1.369(2) . ?
O8 C37 1.426(2) . ?
O9 C43 1.377(2) . ?
O9 C44 1.437(2) . ?
O7 C36 1.419(2) . ?
O7 C35 1.425(2) . ?
O3 C24 1.373(3) . ?
O3 C23 1.415(3) . ?
O10 C45 1.429(3) . ?
O10 C46 1.435(3) . ?
O2 C22 1.425(3) . ?
O2 C21 1.427(3) . ?
N1 H1A 0.8900 . ?
N1 H1B 0.8900 . ?
N1 C8 1.502(2) . ?
N1 C7 1.497(2) . ?
O1 C20 1.409(3) . ?
O1 C47 1.419(3) . ?
O4 C29 1.357(3) . ?
O4 C30 1.427(3) . ?
O6 C34 1.405(3) . ?
O6 C33 1.418(3) . ?
O5 C31 1.412(4) . ?
O5 C32 1.416(4) . ?
C1 C6 1.382(3) . ?
C1 C7 1.499(3) . ?
C1 C2 1.380(3) . ?
C38 C43 1.405(3) . ?
C38 C39 1.379(3) . ?
C9 C8 1.485(3) . ?
C9 C10 1.422(3) . ?
C9 C13 1.419(3) . ?
C43 C42 1.381(3) . ?
C37 H37A 0.9700 . ?
C37 H37B 0.9700 . ?
C37 C36 1.502(3) . ?
C36 H36A 0.9700 . ?
C36 H36B 0.9700 . ?
C8 H8A 0.9700 . ?
C8 H8B 0.9700 . ?
C42 H42 0.9300 . ?
C42 C41 1.384(3) . ?
C29 C24 1.399(3) . ?
C29 C28 1.381(3) . ?
C6 H6 0.9300 . ?
C6 C5 1.386(3) . ?
C44 H44A 0.9700 . ?
C44 H44B 0.9700 . ?
C44 C45 1.490(3) . ?
C7 H7A 0.9700 . ?
C7 H7B 0.9700 . ?
C10 H10 0.9300 . ?
C10 C11 1.417(3) . ?
C39 H39 0.9300 . ?
C39 C40 1.390(3) . ?
C5 H5 0.9300 . ?
C5 C4 1.381(3) . ?
C4 C3 1.385(3) . ?
C4 C19 1.509(3) . ?
C24 C25 1.380(4) . ?
C35 H35A 0.9700 . ?
C35 H35B 0.9700 . ?
C35 C34 1.484(3) . ?
C45 H45A 0.9700 . ?
C45 H45B 0.9700 . ?
C23 H23A 0.9700 . ?
C23 H23B 0.9700 . ?
C23 C22 1.491(4) . ?
C2 H2 0.9300 . ?
C2 C3 1.383(4) . ?
C22 H22A 0.9700 . ?
C22 H22B 0.9700 . ?
C21 H21A 0.9700 . ?
C21 H21B 0.9700 . ?
C21 C20 1.488(4) . ?
C41 H41 0.9300 . ?
C41 C40 1.376(4) . ?
C20 H20A 0.9700 . ?
C20 H20B 0.9700 . ?
C34 H34A 1.02(3) . ?
C34 H34B 0.99(3) . ?
C3 H3 0.9300 . ?
C28 H28 0.9300 . ?
C28 C27 1.375(5) . ?
C13 H13 0.9300 . ?
C13 C12 1.422(4) . ?
C11 H11 0.9300 . ?
C11 C12 1.385(4) . ?
C14 H14 0.9300 . ?
C14 C18 1.405(4) . ?
C14 C15 1.418(4) . ?
C18 H18 0.9300 . ?
C18 C17 1.403(4) . ?
C17 H17 0.9300 . ?
C17 C16 1.407(4) . ?
C40 H40 0.9300 . ?
C16 H16 0.9300 . ?
C16 C15 1.417(5) . ?
C46 H46A 0.9700 . ?
C46 H46B 0.9700 . ?
C46 C47 1.491(4) . ?
C19 H19A 0.9600 . ?
C19 H19B 0.9600 . ?
C19 H19C 0.9600 . ?
C30 H30A 0.9700 . ?
C30 H30B 0.9700 . ?
C30 C31 1.499(4) . ?
C31 H31A 0.99(3) . ?
C31 H31B 0.95(3) . ?
C47 H47A 0.9700 . ?
C47 H47B 0.9700 . ?
C12 H12 0.9300 . ?
C15 H15 0.9300 . ?
C33 H33A 0.9700 . ?
C33 H33B 0.9700 . ?
C33 C32 1.483(5) . ?
C32 H32A 0.9700 . ?
C32 H32B 0.9700 . ?
C27 H27 0.9300 . ?
C27 C26 1.354(6) . ?
C25 H25 0.9300 . ?
C25 C26 1.389(5) . ?
C26 H26 0.9300 . ?

loop_
_geom_torsion_atom_site_label_1
_geom_torsion_atom_site_label_2
_geom_torsion_atom_site_label_3
_geom_torsion_atom_site_label_4
_geom_torsion
_geom_torsion_site_symmetry_1
_geom_torsion_site_symmetry_2
_geom_torsion_site_symmetry_3
_geom_torsion_site_symmetry_4
_geom_torsion_publ_flag
Fe1 C9 C8 N1 -171.42(13) . . . . ?
Fe1 C9 C10 C11 -59.33(16) . . . . ?
Fe1 C9 C13 C12 59.69(17) . . . . ?
Fe1 C10 C11 C12 -59.95(18) . . . . ?
Fe1 C13 C12 C11 59.08(19) . . . . ?
Fe1 C11 C12 C13 -58.57(19) . . . . ?
Fe1 C14 C18 C17 -58.44(18) . . . . ?
Fe1 C14 C15 C16 59.32(19) . . . . ?
Fe1 C18 C17 C16 -60.00(18) . . . . ?
Fe1 C17 C16 C15 -59.52(18) . . . . ?
Fe1 C16 C15 C14 -59.57(18) . . . . ?
O8 C38 C43 O9 1.5(2) . . . . ?
O8 C38 C43 C42 -179.26(17) . . . . ?
O8 C38 C39 C40 -179.7(2) . . . . ?
O8 C37 C36 O7 -178.86(15) . . . . ?
O9 C43 C42 C41 177.7(2) . . . . ?
O9 C44 C45 O10 -70.9(2) . . . . ?
O7 C35 C34 O6 -66.7(2) . . . . ?
O3 C24 C25 C26 177.3(3) . . . . ?
O3 C23 C22 O2 71.4(2) . . . . ?
O10 C46 C47 O1 67.9(3) . . . . ?
O2 C21 C20 O1 -71.3(2) . . . . ?
O4 C29 C24 O3 4.6(3) . . . . ?
O4 C29 C24 C25 -176.0(2) . . . . ?
O4 C29 C28 C27 176.8(2) . . . . ?
O4 C30 C31 O5 79.4(3) . . . . ?
O6 C33 C32 O5 80.3(3) . . . . ?
C1 C6 C5 C4 -0.2(3) . . . . ?
C1 C2 C3 C4 1.5(4) . . . . ?
C38 O8 C37 C36 177.22(15) . . . . ?
C38 C43 C42 C41 -1.4(3) . . . . ?
C38 C39 C40 C41 -0.3(4) . . . . ?
C9 C10 C11 Fe1 58.99(15) . . . . ?
C9 C10 C11 C12 -1.0(3) . . . . ?
C9 C13 C12 Fe1 -59.49(16) . . . . ?
C9 C13 C12 C11 -0.4(3) . . . . ?
C43 O9 C44 C45 -162.24(16) . . . . ?
C43 C38 C39 C40 -1.1(3) . . . . ?
C43 C42 C41 C40 0.0(4) . . . . ?
C37 O8 C38 C43 -175.43(16) . . . . ?
C37 O8 C38 C39 3.3(3) . . . . ?
C36 O7 C35 C34 110.2(2) . . . . ?
C8 N1 C7 C1 -176.66(16) . . . . ?
C8 C9 C10 Fe1 -124.25(19) . . . . ?
C8 C9 C10 C11 176.43(19) . . . . ?
C8 C9 C13 Fe1 124.4(2) . . . . ?
C8 C9 C13 C12 -175.9(2) . . . . ?
C42 C41 C40 C39 0.9(4) . . . . ?
C29 O4 C30 C31 -152.3(2) . . . . ?
C29 C24 C25 C26 -2.0(5) . . . . ?
C29 C28 C27 C26 0.2(5) . . . . ?
C6 C1 C7 N1 102.5(2) . . . . ?
C6 C1 C2 C3 -2.4(4) . . . . ?
C6 C5 C4 C3 -0.8(3) . . . . ?
C6 C5 C4 C19 179.0(2) . . . . ?
C44 O9 C43 C38 151.24(17) . . . . ?
C44 O9 C43 C42 -28.0(3) . . . . ?
C7 N1 C8 C9 -179.31(16) . . . . ?
C7 C1 C6 C5 -176.67(19) . . . . ?
C7 C1 C2 C3 176.0(2) . . . . ?
C10 C9 C8 N1 -79.0(2) . . . . ?
C10 C9 C13 Fe1 -59.88(15) . . . . ?
C10 C9 C13 C12 -0.2(3) . . . . ?
C10 C11 C12 Fe1 59.42(17) . . . . ?
C10 C11 C12 C13 0.8(3) . . . . ?
C39 C38 C43 O9 -177.27(18) . . . . ?
C39 C38 C43 C42 2.0(3) . . . . ?
C5 C4 C3 C2 0.1(4) . . . . ?
C24 O3 C23 C22 -179.41(18) . . . . ?
C24 C29 C28 C27 -2.1(4) . . . . ?
C24 C25 C26 C27 0.2(6) . . . . ?
C35 O7 C36 C37 -179.99(17) . . . . ?
C45 O10 C46 C47 167.6(2) . . . . ?
C23 O3 C24 C29 -161.94(19) . . . . ?
C23 O3 C24 C25 18.7(3) . . . . ?
C2 C1 C6 C5 1.8(3) . . . . ?
C2 C1 C7 N1 -75.9(3) . . . . ?
C22 O2 C21 C20 -171.73(19) . . . . ?
C21 O2 C22 C23 167.83(19) . . . . ?
C20 O1 C47 C46 165.2(2) . . . . ?
C34 O6 C33 C32 -169.9(2) . . . . ?
C28 C29 C24 O3 -176.39(19) . . . . ?
C28 C29 C24 C25 3.0(3) . . . . ?
C28 C27 C26 C25 0.7(6) . . . . ?
C13 C9 C8 N1 95.9(2) . . . . ?
C13 C9 C10 Fe1 60.03(15) . . . . ?
C13 C9 C10 C11 0.7(2) . . . . ?
C14 C18 C17 Fe1 58.74(18) . . . . ?
C14 C18 C17 C16 -1.3(3) . . . . ?
C18 C14 C15 Fe1 -60.05(18) . . . . ?
C18 C14 C15 C16 -0.7(3) . . . . ?
C18 C17 C16 Fe1 60.31(18) . . . . ?
C18 C17 C16 C15 0.8(3) . . . . ?
C17 C16 C15 Fe1 59.54(18) . . . . ?
C17 C16 C15 C14 0.0(3) . . . . ?
C46 O10 C45 C44 -166.3(2) . . . . ?
C19 C4 C3 C2 -179.6(2) . . . . ?
C30 O4 C29 C24 172.6(2) . . . . ?
C30 O4 C29 C28 -6.3(3) . . . . ?
C31 O5 C32 C33 -73.4(3) . . . . ?
C47 O1 C20 C21 -178.8(2) . . . . ?
C15 C14 C18 Fe1 59.66(17) . . . . ?
C15 C14 C18 C17 1.2(3) . . . . ?
C33 O6 C34 C35 171.9(2) . . . . ?
C32 O5 C31 C30 -144.5(3) . . . . ?
